data_2201933
loop_
_publ_author_name
'Yufit, Dmitrii S.'
'Howard, Judith A. K.'
'Kozhushkov, Sergei I.'
'Masini, Silvia'
'Brandi, Alberto'
'de Meijere, Armin'

_publ_section_title
;Methyl
 (+-)-(1\a,2\b,8\a,9\a,10\b)-2-chloro-4-aza-3-oxatetracyclo[8.4.0.0^2,9^.0^4,8^]tetradecane-9-carboxylate
 oxalic acid monohydrate
;
_journal_issue 4
_journal_name_full 'Acta Crystallographica Section E'
_journal_page_first o572
_journal_page_last o573
_journal_paper_doi 10.1107/S1600536803004860
_journal_volume 59
_journal_year 2003
_chemical_formula_iupac 'C14 H20 Cl N O3, C2 H2 O4, H2 O'
_chemical_formula_moiety 'C14 H20 Cl N O3, C2 H2 O4, H2 O'
_chemical_formula_sum 'C16 H24 Cl N O8'
_chemical_formula_weight 393.81
_chemical_name_systematic
;
Methyl (+-)-(1\a,2\b,8\a,9\a,10\b)-2-chloro-3-oxa-
4-azatetracyclo[8.4.0^2,9^0^4,8^]tetradecane-9-carboxylate
oxalic acid monohydrate
;
_space_group_IT_number 2
_symmetry_cell_setting triclinic
_symmetry_space_group_name_Hall '-P 1'
_symmetry_space_group_name_H-M 'P -1'
_atom_sites_solution_hydrogens difmap
_atom_sites_solution_primary direct
_atom_sites_solution_secondary difmap
_cell_angle_alpha 77.7460(10)
_cell_angle_beta 83.2110(10)
_cell_angle_gamma 80.1690(10)
_cell_formula_units_Z 2
_cell_length_a 6.6133(2)
_cell_length_b 8.0737(2)
_cell_length_c 17.8848(5)
_cell_measurement_reflns_used 999
_cell_measurement_temperature 120(2)
_cell_measurement_theta_max 20.8
_cell_measurement_theta_min 10.25
_cell_volume 916.14(4)
_computing_cell_refinement SMART
_computing_data_collection 'SMART (Bruker, 1997)'
_computing_data_reduction 'SHELXTL (Bruker, 1997)'
_computing_molecular_graphics SHELXTL
_computing_publication_material SHELXTL
_computing_structure_refinement 'SHELXL97 (Sheldrick, 1997)'
_computing_structure_solution 'SHELXS97 (Sheldrick, 1990)'
_diffrn_ambient_temperature 120.0(2)
_diffrn_measured_fraction_theta_full 0.983
_diffrn_measured_fraction_theta_max 0.983
_diffrn_measurement_device_type 'Bruker SMART-CCD 1K'
_diffrn_measurement_method \w
_diffrn_radiation_monochromator graphite
_diffrn_radiation_source 'fine-focus sealed tube'
_diffrn_radiation_type MoK\a
_diffrn_radiation_wavelength 0.71073
_diffrn_reflns_av_R_equivalents 0.0260
_diffrn_reflns_av_sigmaI/netI 0.0282
_diffrn_reflns_limit_h_max 9
_diffrn_reflns_limit_h_min -8
_diffrn_reflns_limit_k_max 10
_diffrn_reflns_limit_k_min -10
_diffrn_reflns_limit_l_max 23
_diffrn_reflns_limit_l_min -24
_diffrn_reflns_number 11202
_diffrn_reflns_theta_full 28.99
_diffrn_reflns_theta_max 28.99
_diffrn_reflns_theta_min 2.34
_diffrn_standards_decay_% 0
_exptl_absorpt_coefficient_mu 0.252
_exptl_absorpt_correction_type none
_exptl_crystal_colour colourless
_exptl_crystal_density_diffrn 1.428
_exptl_crystal_density_method 'not measured'
_exptl_crystal_description block
_exptl_crystal_F_000 416
_exptl_crystal_size_max 0.42
_exptl_crystal_size_mid 0.35
_exptl_crystal_size_min 0.17
_refine_diff_density_max 0.392
_refine_diff_density_min -0.275
_refine_ls_extinction_method none
_refine_ls_goodness_of_fit_ref 1.017
_refine_ls_hydrogen_treatment refall
_refine_ls_matrix_type full
_refine_ls_number_parameters 331
_refine_ls_number_reflns 4763
_refine_ls_number_restraints 0
_refine_ls_restrained_S_all 1.017
_refine_ls_R_factor_all 0.0461
_refine_ls_R_factor_gt 0.0330
_refine_ls_shift/su_max <0.001
_refine_ls_shift/su_mean 0.000
_refine_ls_structure_factor_coef Fsqd
_refine_ls_weighting_details 'calc w = 1/[\s^2^(Fo^2^)+(0.04P)^2^+0.3P] where P = (Fo^2^+2Fc^2^)/3'
_refine_ls_weighting_scheme calc
_refine_ls_wR_factor_gt 0.0783
_refine_ls_wR_factor_ref 0.0850
_reflns_number_gt 3835
_reflns_number_total 4763
_reflns_threshold_expression I>2\s(I)
_cod_data_source_file cv6174.cif
_cod_data_source_block IV
_cod_database_code 2201933
_cod_database_fobs_code 2201933

loop_
_symmetry_equiv_pos_as_xyz
'x, y, z'
'-x, -y, -z'

loop_
_atom_site_label
_atom_site_fract_x
_atom_site_fract_y
_atom_site_fract_z
_atom_site_U_iso_or_equiv
_atom_site_adp_type
_atom_site_calc_flag
_atom_site_refinement_flags
_atom_site_occupancy
_atom_site_disorder_assembly
_atom_site_disorder_group
_atom_site_type_symbol
Cl1 -0.09069(5) 0.02471(4) 0.163575(19) 0.02746(9) Uani d . 1 . . Cl
O1 -0.45991(14) -0.02751(11) 0.22730(5) 0.02126(19) Uani d . 1 . . O
O2 -0.06398(14) -0.55704(11) 0.24933(5) 0.0231(2) Uani d . 1 . . O
O3 0.08735(14) -0.35793(12) 0.16422(6) 0.0268(2) Uani d . 1 . . O
O4 0.05205(15) 0.17594(14) 0.43769(7) 0.0320(2) Uani d . 1 . . O
O5 -0.23363(15) 0.34249(12) 0.47483(6) 0.0282(2) Uani d . 1 . . O
O6 -0.45876(16) 0.16682(17) 0.41118(9) 0.0484(3) Uani d . 1 . . O
O7 -0.16835(14) 0.03342(12) 0.35997(5) 0.02272(19) Uani d . 1 . . O
O1W 0.26688(16) 0.31727(14) 0.50902(6) 0.0253(2) Uani d . 1 . . O
N1 -0.41902(16) -0.11384(13) 0.30664(6) 0.0183(2) Uani d . 1 . . N
C1 -0.62385(19) -0.10868(17) 0.35159(8) 0.0214(2) Uani d . 1 . . C
C2 -0.71691(19) -0.25532(18) 0.33415(8) 0.0227(3) Uani d . 1 . . C
C3 -0.52807(19) -0.39647(16) 0.33350(8) 0.0204(2) Uani d . 1 . . C
C4 -0.34408(18) -0.29981(15) 0.30182(7) 0.0167(2) Uani d . 1 . . C
C5 -0.26763(17) -0.29163(15) 0.21625(7) 0.0160(2) Uani d . 1 . . C
C6 -0.42686(18) -0.30992(16) 0.15951(7) 0.0176(2) Uani d . 1 . . C
C7 -0.4024(2) -0.46438(17) 0.12020(8) 0.0215(3) Uani d . 1 . . C
C8 -0.2486(2) -0.45580(18) 0.04882(8) 0.0245(3) Uani d . 1 . . C
C9 -0.2821(2) -0.27937(19) -0.00365(8) 0.0274(3) Uani d . 1 . . C
C10 -0.2398(2) -0.14239(18) 0.03772(8) 0.0244(3) Uani d . 1 . . C
C11 -0.3909(2) -0.13198(17) 0.10907(7) 0.0212(2) Uani d . 1 . . C
C12 -0.29973(19) -0.09861(16) 0.17885(7) 0.0195(2) Uani d . 1 . . C
C13 -0.05962(18) -0.40003(16) 0.20571(7) 0.0179(2) Uani d . 1 . . C
C14 0.1218(2) -0.68069(18) 0.24252(9) 0.0253(3) Uani d . 1 . . C
C15 -0.14498(19) 0.22915(16) 0.44224(7) 0.0206(2) Uani d . 1 . . C
C16 -0.2716(2) 0.13487(17) 0.40170(8) 0.0232(3) Uani d . 1 . . C
H011 -0.593(2) -0.134(2) 0.4052(10) 0.023(4) Uiso d . 1 . . H
H012 -0.704(3) 0.003(2) 0.3391(9) 0.026(4) Uiso d . 1 . . H
H21 -0.773(2) -0.2169(19) 0.2834(9) 0.021(4) Uiso d . 1 . . H
H22 -0.825(3) -0.289(2) 0.3741(11) 0.037(5) Uiso d . 1 . . H
H31 -0.508(2) -0.458(2) 0.3860(10) 0.024(4) Uiso d . 1 . . H
H32 -0.540(2) -0.483(2) 0.3035(10) 0.026(4) Uiso d . 1 . . H
H4 -0.231(2) -0.341(2) 0.3330(9) 0.021(4) Uiso d . 1 . . H
H6 -0.562(2) -0.2980(19) 0.1868(9) 0.018(4) Uiso d . 1 . . H
H71 -0.535(3) -0.466(2) 0.1042(10) 0.029(4) Uiso d . 1 . . H
H72 -0.370(2) -0.572(2) 0.1588(9) 0.023(4) Uiso d . 1 . . H
H81 -0.108(2) -0.4761(19) 0.0627(9) 0.020(4) Uiso d . 1 . . H
H82 -0.264(2) -0.547(2) 0.0234(10) 0.027(4) Uiso d . 1 . . H
H91 -0.194(3) -0.277(2) -0.0507(11) 0.035(5) Uiso d . 1 . . H
H92 -0.422(3) -0.253(2) -0.0200(10) 0.031(4) Uiso d . 1 . . H
H101 -0.103(2) -0.1732(19) 0.0534(9) 0.021(4) Uiso d . 1 . . H
H102 -0.248(3) -0.027(2) 0.0034(11) 0.038(5) Uiso d . 1 . . H
H11 -0.514(3) -0.054(2) 0.0970(9) 0.026(4) Uiso d . 1 . . H
H141 0.167(3) -0.678(2) 0.1889(11) 0.038(5) Uiso d . 1 . . H
H142 0.223(3) -0.657(2) 0.2676(10) 0.033(4) Uiso d . 1 . . H
H143 0.081(3) -0.793(2) 0.2680(11) 0.037(5) Uiso d . 1 . . H
H1W 0.243(3) 0.426(3) 0.5090(12) 0.051(6) Uiso d . 1 . . H
H2W 0.381(4) 0.294(3) 0.4852(13) 0.050(6) Uiso d . 1 . . H
H4O 0.116(4) 0.236(3) 0.4653(14) 0.069(7) Uiso d . 1 . . H
H7O -0.287(4) -0.037(3) 0.3342(14) 0.071(7) Uiso d . 1 . . H

loop_
_atom_site_aniso_label
_atom_site_aniso_U_11
_atom_site_aniso_U_22
_atom_site_aniso_U_33
_atom_site_aniso_U_12
_atom_site_aniso_U_13
_atom_site_aniso_U_23
Cl1 0.03382(18) 0.02492(16) 0.02669(17) -0.01474(13) 0.00010(12) -0.00510(12)
O1 0.0257(5) 0.0189(4) 0.0179(4) 0.0015(3) -0.0037(3) -0.0036(3)
O2 0.0191(4) 0.0190(4) 0.0278(5) 0.0010(3) 0.0028(3) -0.0026(4)
O3 0.0175(4) 0.0281(5) 0.0319(5) -0.0036(4) 0.0024(4) -0.0018(4)
O4 0.0212(5) 0.0402(6) 0.0435(6) -0.0067(4) -0.0001(4) -0.0278(5)
O5 0.0317(5) 0.0255(5) 0.0307(5) -0.0002(4) -0.0036(4) -0.0157(4)
O6 0.0203(5) 0.0540(7) 0.0859(10) -0.0025(5) 0.0006(5) -0.0524(7)
O7 0.0219(4) 0.0241(5) 0.0259(5) -0.0050(3) 0.0004(4) -0.0133(4)
O1W 0.0250(5) 0.0259(5) 0.0283(5) -0.0052(4) -0.0010(4) -0.0121(4)
N1 0.0203(5) 0.0185(5) 0.0167(5) -0.0019(4) -0.0026(4) -0.0050(4)
C1 0.0191(6) 0.0230(6) 0.0219(6) 0.0004(5) -0.0010(5) -0.0075(5)
C2 0.0173(6) 0.0301(7) 0.0222(6) -0.0043(5) -0.0008(5) -0.0084(5)
C3 0.0214(6) 0.0204(6) 0.0201(6) -0.0056(5) -0.0002(5) -0.0048(5)
C4 0.0167(5) 0.0163(5) 0.0179(6) -0.0010(4) -0.0032(4) -0.0052(4)
C5 0.0145(5) 0.0167(5) 0.0173(5) -0.0030(4) -0.0019(4) -0.0040(4)
C6 0.0149(5) 0.0220(6) 0.0173(6) -0.0031(4) -0.0022(4) -0.0061(5)
C7 0.0200(6) 0.0256(6) 0.0220(6) -0.0063(5) -0.0016(5) -0.0094(5)
C8 0.0229(6) 0.0298(7) 0.0233(6) -0.0040(5) 0.0005(5) -0.0122(5)
C9 0.0293(7) 0.0361(8) 0.0186(6) -0.0058(6) -0.0015(5) -0.0089(6)
C10 0.0281(7) 0.0281(7) 0.0174(6) -0.0060(5) -0.0027(5) -0.0030(5)
C11 0.0229(6) 0.0219(6) 0.0187(6) -0.0008(5) -0.0053(5) -0.0039(5)
C12 0.0214(6) 0.0183(6) 0.0193(6) -0.0045(4) -0.0017(4) -0.0037(5)
C13 0.0165(5) 0.0208(6) 0.0182(6) -0.0032(4) -0.0038(4) -0.0059(5)
C14 0.0206(6) 0.0223(7) 0.0317(7) 0.0018(5) -0.0012(5) -0.0069(5)
C15 0.0231(6) 0.0203(6) 0.0196(6) -0.0047(5) 0.0010(5) -0.0066(5)
C16 0.0215(6) 0.0215(6) 0.0292(7) -0.0031(5) -0.0018(5) -0.0110(5)

loop_
_atom_type_symbol
_atom_type_description
_atom_type_scat_dispersion_real
_atom_type_scat_dispersion_imag
_atom_type_scat_source
C C 0.0033 0.0016 'International Tables Vol C Tables 4.2.6.8 and 6.1.1.4'
H H 0.0000 0.0000 'International Tables Vol C Tables 4.2.6.8 and 6.1.1.4'
N N 0.0061 0.0033 'International Tables Vol C Tables 4.2.6.8 and 6.1.1.4'
O O 0.0106 0.0060 'International Tables Vol C Tables 4.2.6.8 and 6.1.1.4'
Cl Cl 0.1484 0.1585 'International Tables Vol C Tables 4.2.6.8 and 6.1.1.4'

loop_
_geom_angle_atom_site_label_1
_geom_angle_atom_site_label_2
_geom_angle_atom_site_label_3
_geom_angle
C12 O1 N1 106.47(8)
C13 O2 C14 115.94(10)
C15 O4 H4O 109.2(14)
C16 O7 H7O 109.4(11)
H1W O1W H2W 109(2)
O1 N1 C1 105.85(9)
O1 N1 C4 104.78(8)
C1 N1 C4 106.68(9)
O1 N1 H7O 110.8(10)
C1 N1 H7O 113.1(10)
C4 N1 H7O 114.9(10)
N1 C1 C2 105.03(10)
N1 C1 H011 104.9(9)
C2 C1 H011 109.9(9)
N1 C1 H012 110.4(10)
C2 C1 H012 115.3(10)
H011 C1 H012 110.6(13)
C1 C2 C3 101.90(10)
C1 C2 H21 108.3(9)
C3 C2 H21 112.4(9)
C1 C2 H22 110.4(11)
C3 C2 H22 112.5(10)
H21 C2 H22 110.8(14)
C2 C3 C4 105.01(10)
C2 C3 H31 109.5(9)
C4 C3 H31 109.3(9)
C2 C3 H32 114.2(9)
C4 C3 H32 112.0(9)
H31 C3 H32 106.8(13)
N1 C4 C3 106.00(9)
N1 C4 C5 103.60(9)
C3 C4 C5 117.43(10)
N1 C4 H4 108.3(9)
C3 C4 H4 110.9(9)
C5 C4 H4 109.9(9)
C13 C5 C4 112.30(10)
C13 C5 C12 120.05(10)
C4 C5 C12 105.36(9)
C13 C5 C6 113.31(10)
C4 C5 C6 117.89(9)
C12 C5 C6 85.55(9)
C7 C6 C11 118.41(10)
C7 C6 C5 122.38(10)
C11 C6 C5 89.80(9)
C7 C6 H6 108.7(9)
C11 C6 H6 108.9(9)
C5 C6 H6 106.9(9)
C8 C7 C6 114.62(11)
C8 C7 H71 107.7(10)
C6 C7 H71 106.0(10)
C8 C7 H72 112.1(9)
C6 C7 H72 109.4(9)
H71 C7 H72 106.6(13)
C9 C8 C7 110.94(11)
C9 C8 H81 107.4(9)
C7 C8 H81 111.3(9)
C9 C8 H82 112.5(10)
C7 C8 H82 107.6(10)
H81 C8 H82 107.1(13)
C8 C9 C10 109.93(11)
C8 C9 H91 111.0(10)
C10 C9 H91 109.8(11)
C8 C9 H92 110.7(10)
C10 C9 H92 110.6(10)
H91 C9 H92 104.6(15)
C11 C10 C9 110.96(11)
C11 C10 H101 108.7(9)
C9 C10 H101 108.3(9)
C11 C10 H102 109.3(10)
C9 C10 H102 112.1(11)
H101 C10 H102 107.3(14)
C10 C11 C12 115.46(11)
C10 C11 C6 114.49(11)
C12 C11 C6 86.74(9)
C10 C11 H11 111.7(10)
C12 C11 H11 111.6(10)
C6 C11 H11 114.8(10)
O1 C12 C11 109.23(10)
O1 C12 C5 103.35(9)
C11 C12 C5 92.32(9)
O1 C12 Cl1 109.52(8)
C11 C12 Cl1 119.37(9)
C5 C12 Cl1 121.05(9)
O3 C13 O2 123.94(11)
O3 C13 C5 127.02(11)
O2 C13 C5 109.02(10)
O2 C14 H141 109.6(11)
O2 C14 H142 110.3(11)
H141 C14 H142 110.4(15)
O2 C14 H143 104.8(10)
H141 C14 H143 111.8(15)
H142 C14 H143 109.8(15)
O5 C15 O4 126.07(12)
O5 C15 C16 119.35(11)
O4 C15 C16 114.58(11)
O6 C16 O7 126.40(12)
O6 C16 C15 117.18(12)
O7 C16 C15 116.39(11)

loop_
_geom_bond_atom_site_label_1
_geom_bond_atom_site_label_2
_geom_bond_site_symmetry_2
_geom_bond_distance
_geom_bond_publ_flag
Cl1 C12 . 1.8010(10) ?
O1 C12 . 1.410(2) ?
O1 N1 . 1.4760(10) ?
O2 C13 . 1.3430(10) ?
O2 C14 . 1.456(2) ?
O3 C13 . 1.2030(10) ?
O4 C15 . 1.299(2) ?
O4 H4O . 0.94(3) ?
O5 C15 . 1.218(2) ?
O6 C16 . 1.219(2) ?
O7 C16 . 1.282(2) ?
O7 H7O . 1.22(2) ?
O1W H1W . 0.86(2) ?
O1W H2W . 0.83(2) ?
N1 C1 . 1.490(2) ?
N1 C4 . 1.516(2) ?
N1 H7O . 1.34(2) ?
C1 C2 . 1.526(2) ?
C1 H011 . 0.98(2) ?
C1 H012 . 0.96(2) ?
C2 C3 . 1.541(2) ?
C2 H21 . 0.99(2) ?
C2 H22 . 0.98(2) ?
C3 C4 . 1.544(2) ?
C3 H31 . 0.98(2) ?
C3 H32 . 0.98(2) ?
C4 C5 . 1.545(2) ?
C4 H4 . 0.96(2) ?
C5 C13 . 1.514(2) ?
C5 C12 . 1.549(2) ?
C5 C6 . 1.590(2) ?
C6 C7 . 1.534(2) ?
C6 C11 . 1.565(2) ?
C6 H6 . 0.96(2) ?
C7 C8 . 1.533(2) ?
C7 H71 . 0.96(2) ?
C7 H72 . 1.00(2) ?
C8 C9 . 1.527(2) ?
C8 H81 . 0.97(2) ?
C8 H82 . 0.97(2) ?
C9 C10 . 1.533(2) ?
C9 H91 . 0.96(2) ?
C9 H92 . 0.98(2) ?
C10 C11 . 1.533(2) ?
C10 H101 . 0.95(2) ?
C10 H102 . 1.00(2) ?
C11 C12 . 1.540(2) ?
C11 H11 . 0.96(2) ?
C14 H141 . 0.97(2) ?
C14 H142 . 0.92(2) ?
C14 H143 . 0.99(2) ?
C15 C16 . 1.550(2) ?

loop_
_geom_hbond_atom_site_label_D
_geom_hbond_atom_site_label_H
_geom_hbond_atom_site_label_A
_geom_hbond_site_symmetry_A
_geom_hbond_distance_DH
_geom_hbond_distance_HA
_geom_hbond_distance_DA
_geom_hbond_angle_DHA
O7 H7O N1 . 1.22(2) 1.34(2) 2.5690(14) 179(2)
O4 H4O O1W . 0.94(3) 1.63(3) 2.5589(14) 169(2)
O1W H1W O5 2_566 0.86(2) 1.94(2) 2.7917(14) 168(2)
O1W H2W O6 1_655 0.83(2) 1.95(2) 2.6886(15) 147(2)
